data_4327566
loop_
_publ_author_name
'Michael C. Janzen'
'Michael C. Jennings'
'Richard J. Puddephatt'

_publ_section_title
;
 Mechanism of Oxidative Addition of Mercury(II) Compounds to Platinum(II)
;
_journal_name_full 'Inorganic Chemistry'
_journal_page_first 1728
_journal_page_last 1729
_journal_paper_doi 10.1021/ic001145+
_journal_volume 40
_journal_year 2001
_chemical_formula_sum 'C46 H64 Cl4 F6 Hg N4 O4 Pt2'
_chemical_formula_weight 1583.58
_chemical_name_systematic
; 
? 
;
_space_group_IT_number 2
_symmetry_cell_setting triclinic
_symmetry_space_group_name_Hall '-P 1'
_symmetry_space_group_name_H-M 'P -1'
_atom_sites_solution_hydrogens geom
_atom_sites_solution_primary Patterson
_atom_sites_solution_secondary difmap
_audit_creation_method SHELXL-97
_cell_angle_alpha 68.7900(10)
_cell_angle_beta 76.623(2)
_cell_angle_gamma 81.378(2)
_cell_formula_units_Z 2
_cell_length_a 11.9569(3)
_cell_length_b 15.5441(5)
_cell_length_c 16.3182(5)
_cell_measurement_temperature 200(2)
_cell_volume 2743.39(14)
_computing_cell_refinement 'Nonius DENZO'
_computing_data_collection 'Nonius COLLECT'
_computing_data_reduction 'Nonius DENZO'
_computing_molecular_graphics 'Bruker SHELXTL'
_computing_publication_material 'Bruker SHELXTL'
_computing_structure_refinement 'SHELXL-97 (Sheldrick, 1997)'
_computing_structure_solution 'SHELXS-97 (Sheldrick, 1990)'
_diffrn_ambient_temperature 200(2)
_diffrn_measured_fraction_theta_full 0.991
_diffrn_measured_fraction_theta_max 0.991
_diffrn_measurement_device_type 'Nonius Kappa CCD'
_diffrn_measurement_method 'phi/omega scans'
_diffrn_radiation_monochromator graphite
_diffrn_radiation_source 'fine-focus sealed tube'
_diffrn_radiation_type MoK\a
_diffrn_radiation_wavelength 0.71073
_diffrn_reflns_av_R_equivalents 0.073
_diffrn_reflns_av_sigmaI/netI 0.0711
_diffrn_reflns_limit_h_max 15
_diffrn_reflns_limit_h_min -15
_diffrn_reflns_limit_k_max 19
_diffrn_reflns_limit_k_min -20
_diffrn_reflns_limit_l_max 20
_diffrn_reflns_limit_l_min -21
_diffrn_reflns_number 29214
_diffrn_reflns_theta_full 27.50
_diffrn_reflns_theta_max 27.50
_diffrn_reflns_theta_min 2.61
_exptl_absorpt_coefficient_mu 8.136
_exptl_absorpt_correction_T_max 0.3222
_exptl_absorpt_correction_T_min 0.1061
_exptl_absorpt_correction_type integration
_exptl_crystal_colour yellow
_exptl_crystal_density_diffrn 1.917
_exptl_crystal_description needle
_exptl_crystal_F_000 1516
_exptl_crystal_size_max 0.50
_exptl_crystal_size_mid 0.18
_exptl_crystal_size_min 0.18
_refine_diff_density_max 1.630
_refine_diff_density_min -2.102
_refine_diff_density_rms 0.194
_refine_ls_extinction_method none
_refine_ls_goodness_of_fit_ref 0.997
_refine_ls_hydrogen_treatment mixed
_refine_ls_matrix_type full
_refine_ls_number_parameters 599
_refine_ls_number_reflns 12497
_refine_ls_number_restraints 12
_refine_ls_restrained_S_all 0.999
_refine_ls_R_factor_all 0.0614
_refine_ls_R_factor_gt 0.0439
_refine_ls_shift/su_max 1.121
_refine_ls_shift/su_mean 0.048
_refine_ls_structure_factor_coef Fsqd
_refine_ls_weighting_details 'calc w=1/[\s^2^(Fo^2^)+(0.0623P)^2^+0.0000P] where P=(Fo^2^+2Fc^2^)/3'
_refine_ls_weighting_scheme calc
_refine_ls_wR_factor_gt 0.1078
_refine_ls_wR_factor_ref 0.1143
_reflns_number_gt 9685
_reflns_number_total 12497
_reflns_threshold_expression >2sigma(I)
_cod_data_source_file ic0011452B_4.cif
_cod_data_source_block 00099b
_cod_database_code 4327566

loop_
_symmetry_equiv_pos_as_xyz
'x, y, z'
'-x, -y, -z'

loop_
_atom_site_label
_atom_site_type_symbol
_atom_site_fract_x
_atom_site_fract_y
_atom_site_fract_z
_atom_site_U_iso_or_equiv
_atom_site_adp_type
_atom_site_occupancy
_atom_site_symmetry_multiplicity
_atom_site_calc_flag
_atom_site_refinement_flags
_atom_site_disorder_assembly
_atom_site_disorder_group
Hg Hg 0.64958(2) 0.523397(17) -0.339494(17) 0.03233(8) Uani 1 1 d . . .
Pt1 Pt 0.44729(2) 0.476294(16) -0.259820(16) 0.02997(8) Uani 1 1 d . . .
Pt2 Pt 0.86331(2) 0.483033(16) -0.409158(17) 0.02984(8) Uani 1 1 d . . .
N1 N 0.4924(4) 0.3479(4) -0.2854(3) 0.0305(12) Uani 1 1 d . . .
C2 C 0.4798(5) 0.3303(5) -0.3567(5) 0.0361(15) Uani 1 1 d . . .
H2A H 0.4374 0.3751 -0.3976 0.043 Uiso 1 1 calc R . .
C3 C 0.5256(6) 0.2496(5) -0.3743(5) 0.0390(16) Uani 1 1 d . . .
H3A H 0.5133 0.2397 -0.4256 0.047 Uiso 1 1 calc R . .
C4 C 0.5896(6) 0.1838(5) -0.3163(5) 0.0380(15) Uani 1 1 d . . .
C5 C 0.5978(6) 0.2013(5) -0.2405(5) 0.0374(15) Uani 1 1 d . . .
H5A H 0.6365 0.1560 -0.1972 0.045 Uiso 1 1 calc R . .
C6 C 0.5517(5) 0.2824(4) -0.2258(4) 0.0292(13) Uani 1 1 d . . .
C7 C 0.5623(5) 0.3055(4) -0.1479(4) 0.0284(13) Uani 1 1 d . . .
C8 C 0.6254(6) 0.2484(5) -0.0845(4) 0.0372(15) Uani 1 1 d . . .
H8A H 0.6610 0.1912 -0.0896 0.045 Uiso 1 1 calc R . .
C9 C 0.6374(6) 0.2734(5) -0.0140(5) 0.0394(16) Uani 1 1 d . . .
C10 C 0.5766(6) 0.3547(5) -0.0072(5) 0.0437(17) Uani 1 1 d . . .
H10A H 0.5779 0.3735 0.0418 0.052 Uiso 1 1 calc R . .
C11 C 0.5151(7) 0.4075(5) -0.0710(5) 0.0445(18) Uani 1 1 d . . .
H11A H 0.4730 0.4622 -0.0642 0.053 Uiso 1 1 calc R . .
N12 N 0.5105(4) 0.3866(4) -0.1432(4) 0.0312(12) Uani 1 1 d . . .
C13 C 0.6486(7) 0.0955(5) -0.3324(5) 0.0467(18) Uani 1 1 d . . .
C14 C 0.7790(7) 0.0952(7) -0.3371(8) 0.074(3) Uani 1 1 d . . .
H14A H 0.8094 0.1497 -0.3864 0.111 Uiso 1 1 calc R . .
H14B H 0.8185 0.0390 -0.3474 0.111 Uiso 1 1 calc R . .
H14C H 0.7920 0.0968 -0.2806 0.111 Uiso 1 1 calc R . .
C15 C 0.6031(9) 0.0117(5) -0.2557(6) 0.069(3) Uani 1 1 d . . .
H15A H 0.5200 0.0116 -0.2516 0.104 Uiso 1 1 calc R . .
H15B H 0.6173 0.0136 -0.1997 0.104 Uiso 1 1 calc R . .
H15C H 0.6423 -0.0445 -0.2661 0.104 Uiso 1 1 calc R . .
C16 C 0.6312(9) 0.0918(6) -0.4210(6) 0.068(3) Uani 1 1 d . . .
H16A H 0.5486 0.0930 -0.4196 0.102 Uiso 1 1 calc R . .
H16B H 0.6701 0.0346 -0.4296 0.102 Uiso 1 1 calc R . .
H16C H 0.6637 0.1452 -0.4704 0.102 Uiso 1 1 calc R . .
C17 C 0.7141(7) 0.2168(6) 0.0536(5) 0.0480(19) Uani 1 1 d . . .
C18 C 0.7846(10) 0.1379(7) 0.0277(7) 0.088(4) Uani 1 1 d . . .
H18A H 0.8316 0.1033 0.0728 0.133 Uiso 1 1 calc R . .
H18B H 0.8351 0.1627 -0.0308 0.133 Uiso 1 1 calc R . .
H18C H 0.7328 0.0966 0.0243 0.133 Uiso 1 1 calc R . .
C19 C 0.6353(8) 0.1784(8) 0.1468(6) 0.076(3) Uani 1 1 d . . .
H19A H 0.6826 0.1415 0.1910 0.114 Uiso 1 1 calc R . .
H19B H 0.5802 0.1395 0.1437 0.114 Uiso 1 1 calc R . .
H19C H 0.5933 0.2300 0.1647 0.114 Uiso 1 1 calc R . .
C20 C 0.7971(8) 0.2788(8) 0.0577(8) 0.083(3) Uani 1 1 d . . .
H20A H 0.8460 0.2428 0.1009 0.125 Uiso 1 1 calc R . .
H20B H 0.7537 0.3294 0.0763 0.125 Uiso 1 1 calc R . .
H20C H 0.8455 0.3043 -0.0017 0.125 Uiso 1 1 calc R . .
C21 C 0.4210(6) 0.5932(5) -0.2261(5) 0.0410(17) Uani 1 1 d . . .
H21A H 0.3429 0.5965 -0.1912 0.062 Uiso 1 1 calc R . .
H21B H 0.4303 0.6477 -0.2807 0.062 Uiso 1 1 calc R . .
H21C H 0.4772 0.5914 -0.1902 0.062 Uiso 1 1 calc R . .
C22 C 0.3912(6) 0.5541(5) -0.3758(5) 0.0417(17) Uani 1 1 d . . .
H22A H 0.3079 0.5505 -0.3670 0.062 Uiso 1 1 calc R . .
H22B H 0.4308 0.5305 -0.4239 0.062 Uiso 1 1 calc R . .
H22C H 0.4080 0.6187 -0.3921 0.062 Uiso 1 1 calc R . .
N31 N 0.9429(4) 0.5795(4) -0.3817(4) 0.0317(12) Uani 1 1 d . . .
C32 C 0.9915(6) 0.5653(5) -0.3104(5) 0.0409(16) Uani 1 1 d . . .
H32A H 0.9958 0.5043 -0.2685 0.049 Uiso 1 1 calc R . .
C33 C 1.0342(6) 0.6323(5) -0.2949(5) 0.0449(17) Uani 1 1 d . . .
H33A H 1.0686 0.6172 -0.2440 0.054 Uiso 1 1 calc R . .
C34 C 1.0281(6) 0.7241(5) -0.3535(4) 0.0336(14) Uani 1 1 d . . .
C35 C 0.9819(5) 0.7373(5) -0.4291(4) 0.0322(14) Uani 1 1 d . . .
H35A H 0.9772 0.7977 -0.4722 0.039 Uiso 1 1 calc R . .
C36 C 0.9434(5) 0.6656(4) -0.4426(4) 0.0312(14) Uani 1 1 d . . .
C37 C 0.8970(5) 0.6783(5) -0.5238(4) 0.0323(14) Uani 1 1 d . . .
C38 C 0.8939(5) 0.7614(4) -0.5934(4) 0.0324(14) Uani 1 1 d . . .
H38A H 0.9214 0.8140 -0.5901 0.039 Uiso 1 1 calc R . .
C39 C 0.8513(6) 0.7692(5) -0.6681(4) 0.0357(15) Uani 1 1 d . . .
C40 C 0.8150(5) 0.6890(5) -0.6690(4) 0.0351(15) Uani 1 1 d . . .
H40A H 0.7852 0.6902 -0.7186 0.042 Uiso 1 1 calc R . .
C41 C 0.8219(5) 0.6081(5) -0.5989(4) 0.0310(14) Uani 1 1 d . . .
H41A H 0.7978 0.5540 -0.6019 0.037 Uiso 1 1 calc R . .
N42 N 0.8606(4) 0.6016(3) -0.5267(3) 0.0283(11) Uani 1 1 d . . .
C43 C 1.0669(6) 0.8025(5) -0.3339(5) 0.0423(17) Uani 1 1 d . . .
C44 C 0.9925(8) 0.8091(6) -0.2451(6) 0.061(2) Uani 1 1 d . . .
H44A H 1.0168 0.8595 -0.2320 0.091 Uiso 1 1 calc R . .
H44B H 1.0023 0.7506 -0.1964 0.091 Uiso 1 1 calc R . .
H44C H 0.9112 0.8215 -0.2505 0.091 Uiso 1 1 calc R . .
C45 C 1.1932(7) 0.7817(7) -0.3254(6) 0.061(2) Uani 1 1 d . . .
H45A H 1.2187 0.8318 -0.3126 0.091 Uiso 1 1 calc R . .
H45B H 1.2400 0.7768 -0.3816 0.091 Uiso 1 1 calc R . .
H45C H 1.2021 0.7232 -0.2765 0.091 Uiso 1 1 calc R . .
C46 C 1.0524(8) 0.8957(6) -0.4072(6) 0.058(2) Uani 1 1 d . . .
H46A H 1.0778 0.9441 -0.3919 0.087 Uiso 1 1 calc R . .
H46B H 0.9710 0.9095 -0.4123 0.087 Uiso 1 1 calc R . .
H46C H 1.0989 0.8934 -0.4644 0.087 Uiso 1 1 calc R . .
C47 C 0.8457(6) 0.8595(5) -0.7464(5) 0.0435(17) Uani 1 1 d . . .
C48 C 0.8770(8) 0.9413(5) -0.7266(6) 0.057(2) Uani 1 1 d . . .
H48A H 0.8232 0.9487 -0.6739 0.086 Uiso 1 1 calc R . .
H48B H 0.8722 0.9980 -0.7783 0.086 Uiso 1 1 calc R . .
H48C H 0.9557 0.9295 -0.7150 0.086 Uiso 1 1 calc R . .
C49 C 0.9331(8) 0.8471(6) -0.8287(5) 0.060(2) Uani 1 1 d . . .
H49A H 0.9315 0.9043 -0.8803 0.090 Uiso 1 1 calc R . .
H49B H 0.9123 0.7961 -0.8428 0.090 Uiso 1 1 calc R . .
H49C H 1.0108 0.8330 -0.8150 0.090 Uiso 1 1 calc R . .
C50 C 0.7240(7) 0.8806(6) -0.7650(6) 0.060(2) Uani 1 1 d . . .
H50A H 0.6705 0.8890 -0.7126 0.090 Uiso 1 1 calc R . .
H50B H 0.7019 0.8291 -0.7776 0.090 Uiso 1 1 calc R . .
H50C H 0.7209 0.9374 -0.8169 0.090 Uiso 1 1 calc R . .
C51 C 0.7913(6) 0.3956(5) -0.4454(5) 0.0418(17) Uani 1 1 d . . .
H51A H 0.8519 0.3631 -0.4775 0.063 Uiso 1 1 calc R . .
H51B H 0.7371 0.4310 -0.4845 0.063 Uiso 1 1 calc R . .
H51C H 0.7502 0.3505 -0.3917 0.063 Uiso 1 1 calc R . .
C52 C 0.8676(6) 0.3776(5) -0.2911(5) 0.0435(18) Uani 1 1 d . . .
H52A H 0.9437 0.3438 -0.2936 0.065 Uiso 1 1 calc R . .
H52B H 0.8085 0.3355 -0.2805 0.065 Uiso 1 1 calc R . .
H52C H 0.8528 0.4028 -0.2422 0.065 Uiso 1 1 calc R . .
O61 O 0.6938(4) 0.6800(4) -0.3512(4) 0.0485(13) Uani 1 1 d . . .
O62 O 0.6073(5) 0.7090(4) -0.4663(4) 0.0593(15) Uani 1 1 d . . .
C63 C 0.6474(6) 0.7303(5) -0.4150(6) 0.0458(18) Uani 1 1 d . A .
C64 C 0.6433(7) 0.8346(6) -0.4281(6) 0.069(3) Uani 1 1 d D . .
F65 F 0.6307(10) 0.8868(8) -0.5159(7) 0.087(3) Uiso 0.60 1 d PD A 1
F66 F 0.7433(8) 0.8631(7) -0.4318(8) 0.080(3) Uiso 0.60 1 d PD A 1
F67 F 0.5560(8) 0.8610(7) -0.3743(7) 0.078(3) Uiso 0.60 1 d PD A 1
F65 F 0.7127(11) 0.8518(9) -0.3796(9) 0.062(3) Uiso 0.40 1 d PD A 2
F66 F 0.5366(11) 0.8699(11) -0.4130(12) 0.076(4) Uiso 0.40 1 d PD A 2
F67 F 0.6923(17) 0.8834(13) -0.5098(11) 0.102(6) Uiso 0.40 1 d PD A 2
O71 O 0.2652(4) 0.4531(4) -0.1925(4) 0.0504(14) Uani 1 1 d . . .
O72 O 0.2719(5) 0.3000(4) -0.1310(4) 0.0611(16) Uani 1 1 d . . .
C73 C 0.2289(6) 0.3781(6) -0.1397(5) 0.0431(17) Uani 1 1 d . B .
C74 C 0.1128(7) 0.3873(6) -0.0795(6) 0.070(3) Uani 1 1 d D . .
F75 F 0.0319(8) 0.3729(7) -0.1241(6) 0.074(2) Uiso 0.60 1 d PD B 1
F76 F 0.0963(7) 0.3350(7) 0.0024(6) 0.065(2) Uiso 0.60 1 d PD B 1
F77 F 0.0719(10) 0.4711(8) -0.0824(8) 0.096(3) Uiso 0.60 1 d PD B 1
F75 F 0.1253(14) 0.4460(12) -0.0336(12) 0.096(5) Uiso 0.40 1 d PD B 2
F76 F 0.0264(10) 0.4280(10) -0.1113(9) 0.066(3) Uiso 0.40 1 d PD B 2
F77 F 0.0845(9) 0.3038(8) -0.0159(8) 0.051(3) Uiso 0.40 1 d PD B 2
C80 C 0.2352(11) 0.3456(8) 0.1712(8) 0.094(4) Uani 1 1 d . . .
H80A H 0.1570 0.3455 0.1606 0.113 Uiso 1 1 calc R . .
H80B H 0.2304 0.3246 0.2368 0.113 Uiso 1 1 calc R . .
Cl81 Cl 0.3263(3) 0.2672(3) 0.1296(3) 0.1260(14) Uani 1 1 d . . .
Cl82 Cl 0.2757(3) 0.4555(2) 0.1261(3) 0.1107(11) Uani 1 1 d . . .
C90 C 0.7585(9) -0.1154(7) -0.0297(7) 0.083(3) Uani 1 1 d . . .
H90A H 0.7816 -0.1599 0.0257 0.099 Uiso 1 1 calc R . .
H90B H 0.7522 -0.1509 -0.0678 0.099 Uiso 1 1 calc R . .
Cl91 Cl 0.6240(3) -0.0624(3) -0.0015(3) 0.1210(13) Uani 1 1 d . . .
Cl92 Cl 0.8636(3) -0.0411(2) -0.0847(2) 0.1078(11) Uani 1 1 d . . .

loop_
_atom_site_aniso_label
_atom_site_aniso_U_11
_atom_site_aniso_U_22
_atom_site_aniso_U_33
_atom_site_aniso_U_23
_atom_site_aniso_U_13
_atom_site_aniso_U_12
Hg 0.03139(13) 0.02926(14) 0.03287(14) -0.00647(11) -0.00642(10) -0.00190(10)
Pt1 0.03029(13) 0.02599(13) 0.03017(14) -0.00600(10) -0.00642(10) 0.00024(10)
Pt2 0.03049(13) 0.02425(13) 0.03257(14) -0.00646(10) -0.00754(10) -0.00127(9)
N1 0.035(3) 0.025(3) 0.027(3) -0.001(2) -0.009(2) -0.002(2)
C2 0.038(3) 0.035(4) 0.037(4) -0.011(3) -0.011(3) -0.008(3)
C3 0.056(4) 0.031(4) 0.037(4) -0.013(3) -0.015(3) -0.010(3)
C4 0.046(4) 0.033(4) 0.036(4) -0.014(3) -0.003(3) -0.010(3)
C5 0.051(4) 0.026(3) 0.036(4) -0.009(3) -0.015(3) -0.003(3)
C6 0.035(3) 0.021(3) 0.029(3) -0.003(3) -0.008(3) -0.008(3)
C7 0.032(3) 0.025(3) 0.027(3) -0.006(3) -0.004(2) -0.007(3)
C8 0.048(4) 0.029(3) 0.033(4) -0.008(3) -0.012(3) 0.001(3)
C9 0.051(4) 0.033(4) 0.031(4) -0.004(3) -0.012(3) -0.006(3)
C10 0.063(5) 0.045(4) 0.028(4) -0.017(3) -0.013(3) -0.002(4)
C11 0.065(5) 0.035(4) 0.031(4) -0.017(3) -0.001(3) 0.002(3)
N12 0.033(3) 0.028(3) 0.030(3) -0.006(2) -0.010(2) 0.003(2)
C13 0.067(5) 0.036(4) 0.045(4) -0.021(3) -0.014(4) -0.003(4)
C14 0.065(6) 0.065(6) 0.109(8) -0.055(6) -0.029(5) 0.025(5)
C15 0.107(7) 0.027(4) 0.064(6) -0.012(4) -0.003(5) -0.005(4)
C16 0.102(7) 0.052(5) 0.058(6) -0.032(5) -0.016(5) 0.001(5)
C17 0.065(5) 0.052(5) 0.028(4) -0.012(3) -0.020(3) 0.004(4)
C18 0.122(9) 0.085(7) 0.068(6) -0.038(6) -0.062(6) 0.062(7)
C19 0.083(7) 0.084(7) 0.041(5) 0.008(5) -0.020(5) -0.008(6)
C20 0.068(6) 0.099(9) 0.086(8) -0.021(7) -0.031(6) -0.018(6)
C21 0.051(4) 0.034(4) 0.041(4) -0.022(3) -0.007(3) 0.006(3)
C22 0.043(4) 0.033(4) 0.048(4) -0.009(3) -0.018(3) 0.002(3)
N31 0.035(3) 0.024(3) 0.032(3) -0.006(2) -0.006(2) 0.001(2)
C32 0.059(4) 0.028(3) 0.031(4) -0.001(3) -0.017(3) 0.000(3)
C33 0.054(4) 0.044(4) 0.045(4) -0.016(4) -0.023(3) 0.000(3)
C34 0.041(3) 0.030(3) 0.036(4) -0.015(3) -0.015(3) -0.002(3)
C35 0.034(3) 0.032(3) 0.031(3) -0.008(3) -0.011(3) 0.000(3)
C36 0.034(3) 0.031(3) 0.028(3) -0.009(3) -0.008(3) 0.001(3)
C37 0.035(3) 0.034(3) 0.028(3) -0.008(3) -0.007(3) -0.008(3)
C38 0.039(3) 0.026(3) 0.033(4) -0.006(3) -0.010(3) -0.009(3)
C39 0.038(3) 0.038(4) 0.032(4) -0.011(3) -0.012(3) 0.000(3)
C40 0.040(3) 0.038(4) 0.029(3) -0.007(3) -0.010(3) -0.012(3)
C41 0.032(3) 0.034(3) 0.032(3) -0.014(3) -0.008(3) -0.009(3)
N42 0.031(3) 0.021(2) 0.032(3) -0.007(2) -0.006(2) -0.004(2)
C43 0.058(4) 0.039(4) 0.038(4) -0.014(3) -0.017(3) -0.013(3)
C44 0.083(6) 0.047(5) 0.071(6) -0.041(5) -0.012(5) -0.009(4)
C45 0.057(5) 0.063(6) 0.072(6) -0.024(5) -0.029(4) -0.003(4)
C46 0.085(6) 0.044(5) 0.058(5) -0.018(4) -0.033(5) -0.010(4)
C47 0.053(4) 0.044(4) 0.031(4) -0.002(3) -0.018(3) -0.009(3)
C48 0.079(6) 0.030(4) 0.057(5) 0.003(4) -0.030(4) -0.006(4)
C49 0.084(6) 0.054(5) 0.034(4) -0.001(4) -0.012(4) -0.016(5)
C50 0.067(5) 0.043(5) 0.059(5) 0.009(4) -0.031(4) -0.012(4)
C51 0.045(4) 0.029(3) 0.055(5) -0.018(3) -0.002(3) -0.015(3)
C52 0.033(3) 0.036(4) 0.050(4) 0.003(3) -0.012(3) -0.006(3)
O61 0.057(3) 0.041(3) 0.050(3) -0.014(3) -0.015(3) -0.004(2)
O62 0.074(4) 0.050(3) 0.055(4) -0.010(3) -0.021(3) -0.015(3)
C63 0.042(4) 0.040(4) 0.058(5) -0.021(4) -0.003(4) -0.006(3)
C64 0.069(6) 0.048(5) 0.077(7) -0.011(5) -0.012(5) 0.004(5)
O71 0.030(2) 0.043(3) 0.058(3) -0.002(3) 0.005(2) -0.001(2)
O72 0.067(4) 0.042(3) 0.064(4) -0.016(3) 0.006(3) -0.010(3)
C73 0.039(4) 0.053(5) 0.033(4) -0.011(4) -0.001(3) -0.010(3)
C74 0.044(5) 0.071(6) 0.062(6) 0.016(5) -0.005(4) -0.010(4)
C80 0.133(10) 0.074(8) 0.077(8) -0.025(6) -0.009(7) -0.036(7)
Cl81 0.090(2) 0.104(3) 0.175(4) -0.062(3) 0.024(2) -0.0183(19)
Cl82 0.116(2) 0.083(2) 0.120(3) -0.0199(19) -0.005(2) -0.0316(18)
C90 0.108(8) 0.058(6) 0.075(7) -0.011(5) -0.012(6) -0.021(6)
Cl91 0.097(2) 0.151(4) 0.102(3) -0.027(2) -0.0277(19) 0.002(2)
Cl92 0.128(3) 0.088(2) 0.091(2) -0.0254(18) 0.0154(19) -0.030(2)

loop_
_atom_type_symbol
_atom_type_description
_atom_type_scat_dispersion_real
_atom_type_scat_dispersion_imag
_atom_type_scat_source
C C 0.0033 0.0016 'International Tables Vol C Tables 4.2.6.8 and 6.1.1.4'
H H 0.0000 0.0000 'International Tables Vol C Tables 4.2.6.8 and 6.1.1.4'
N N 0.0061 0.0033 'International Tables Vol C Tables 4.2.6.8 and 6.1.1.4'
O O 0.0106 0.0060 'International Tables Vol C Tables 4.2.6.8 and 6.1.1.4'
F F 0.0171 0.0103 'International Tables Vol C Tables 4.2.6.8 and 6.1.1.4'
Pt Pt -1.7033 8.3905 'International Tables Vol C Tables 4.2.6.8 and 6.1.1.4'
Hg Hg -2.3894 9.2266 'International Tables Vol C Tables 4.2.6.8 and 6.1.1.4'
Cl Cl 0.1484 0.1585 'International Tables Vol C Tables 4.2.6.8 and 6.1.1.4'

loop_
_geom_angle_atom_site_label_1
_geom_angle_atom_site_label_2
_geom_angle_atom_site_label_3
_geom_angle
O61 Hg Pt1 116.05(12)
O61 Hg Pt2 92.48(12)
Pt1 Hg Pt2 150.958(13)
C21 Pt1 C22 87.6(3)
C21 Pt1 N12 96.9(3)
C22 Pt1 N12 175.5(2)
C21 Pt1 N1 172.6(2)
C22 Pt1 N1 98.8(2)
N12 Pt1 N1 76.7(2)
C21 Pt1 O71 85.5(3)
C22 Pt1 O71 88.8(2)
N12 Pt1 O71 92.53(19)
N1 Pt1 O71 98.2(2)
C21 Pt1 Hg 88.1(2)
C22 Pt1 Hg 88.2(2)
N12 Pt1 Hg 90.96(14)
N1 Pt1 Hg 88.40(13)
O71 Pt1 Hg 173.07(14)
C51 Pt2 C52 86.4(3)
C51 Pt2 N31 175.7(3)
C52 Pt2 N31 97.4(3)
C51 Pt2 N42 98.5(3)
C52 Pt2 N42 174.8(3)
N31 Pt2 N42 77.7(2)
C51 Pt2 Hg 84.1(2)
C52 Pt2 Hg 86.77(19)
N31 Pt2 Hg 97.89(13)
N42 Pt2 Hg 92.06(13)
C2 N1 C6 118.0(6)
C2 N1 Pt1 127.1(4)
C6 N1 Pt1 114.5(4)
N1 C2 C3 123.4(6)
C4 C3 C2 119.3(7)
C3 C4 C5 116.6(6)
C3 C4 C13 123.3(7)
C5 C4 C13 120.2(6)
C6 C5 C4 122.1(6)
N1 C6 C5 120.4(6)
N1 C6 C7 115.7(5)
C5 C6 C7 123.9(6)
N12 C7 C8 121.5(6)
N12 C7 C6 116.2(5)
C8 C7 C6 122.3(6)
C9 C8 C7 121.1(6)
C8 C9 C10 116.3(6)
C8 C9 C17 123.2(6)
C10 C9 C17 120.5(7)
C11 C10 C9 119.9(7)
N12 C11 C10 123.7(6)
C7 N12 C11 117.3(6)
C7 N12 Pt1 115.6(4)
C11 N12 Pt1 126.6(4)
C15 C13 C4 110.0(6)
C15 C13 C16 110.2(7)
C4 C13 C16 111.3(6)
C15 C13 C14 108.8(8)
C4 C13 C14 108.2(6)
C16 C13 C14 108.2(7)
C20 C17 C18 107.7(8)
C20 C17 C9 109.3(7)
C18 C17 C9 112.2(6)
C20 C17 C19 109.6(8)
C18 C17 C19 110.0(8)
C9 C17 C19 108.1(7)
C36 N31 C32 116.8(6)
C36 N31 Pt2 115.3(4)
C32 N31 Pt2 127.9(4)
C33 C32 N31 124.1(6)
C32 C33 C34 120.4(7)
C35 C34 C33 114.9(6)
C35 C34 C43 123.5(6)
C33 C34 C43 121.6(6)
C36 C35 C34 121.8(6)
N31 C36 C35 121.7(6)
N31 C36 C37 116.0(6)
C35 C36 C37 122.4(6)
N42 C37 C38 121.1(6)
N42 C37 C36 115.5(6)
C38 C37 C36 123.4(6)
C37 C38 C39 121.1(6)
C38 C39 C40 116.2(6)
C38 C39 C47 123.0(6)
C40 C39 C47 120.9(6)
C41 C40 C39 120.3(6)
N42 C41 C40 123.2(6)
C41 N42 C37 118.1(5)
C41 N42 Pt2 126.8(4)
C37 N42 Pt2 115.1(4)
C46 C43 C34 112.0(6)
C46 C43 C45 109.4(7)
C34 C43 C45 109.0(6)
C46 C43 C44 107.8(7)
C34 C43 C44 108.9(6)
C45 C43 C44 109.7(7)
C50 C47 C39 109.3(6)
C50 C47 C48 108.1(7)
C39 C47 C48 111.9(6)
C50 C47 C49 110.9(7)
C39 C47 C49 107.6(6)
C48 C47 C49 109.1(7)
C63 O61 Hg 101.0(5)
O62 C63 O61 129.4(7)
O62 C63 C64 117.9(8)
O61 C63 C64 112.7(7)
F67 C64 F66 107.7(13)
F67 C64 F67 128.1(12)
F66 C64 F67 30.1(8)
F67 C64 F66 66.8(10)
F66 C64 F66 132.5(12)
F67 C64 F66 114.8(10)
F67 C64 F65 99.8(12)
F66 C64 F65 112.9(12)
F67 C64 F65 86.1(9)
F66 C64 F65 34.9(6)
F67 C64 F65 32.2(9)
F66 C64 F65 80.0(10)
F67 C64 F65 107.2(9)
F66 C64 F65 97.5(9)
F65 C64 F65 126.8(11)
F67 C64 C63 112.0(11)
F66 C64 C63 111.5(10)
F67 C64 C63 112.9(8)
F66 C64 C63 114.0(8)
F65 C64 C63 112.4(8)
F65 C64 C63 109.0(9)
C73 O71 Pt1 125.4(5)
O72 C73 O71 129.2(7)
O72 C73 C74 116.8(7)
O71 C73 C74 114.0(7)
F76 C74 F76 117.5(10)
F76 C74 F77 55.6(8)
F76 C74 F77 107.8(10)
F76 C74 F77 109.4(10)
F76 C74 F77 30.3(6)
F77 C74 F77 129.8(10)
F76 C74 F75 40.7(7)
F76 C74 F75 110.4(8)
F77 C74 F75 96.3(8)
F77 C74 F75 85.7(8)
F76 C74 F75 99.4(12)
F76 C74 F75 76.7(10)
F77 C74 F75 45.7(8)
F77 C74 F75 106.9(11)
F75 C74 F75 139.2(11)
F76 C74 C73 121.5(9)
F76 C74 C73 118.9(7)
F77 C74 C73 116.9(8)
F77 C74 C73 111.0(8)
F75 C74 C73 103.8(8)
F75 C74 C73 107.0(9)
Cl82 C80 Cl81 114.6(7)
Cl92 C90 Cl91 114.4(6)

loop_
_geom_bond_atom_site_label_1
_geom_bond_atom_site_label_2
_geom_bond_distance
Hg O61 2.499(5)
Hg Pt1 2.5425(3)
Hg Pt2 2.6283(3)
Pt1 C21 2.043(6)
Pt1 C22 2.045(7)
Pt1 N12 2.137(5)
Pt1 N1 2.150(5)
Pt1 O71 2.218(4)
Pt2 C51 2.026(7)
Pt2 C52 2.034(7)
Pt2 N31 2.114(6)
Pt2 N42 2.129(5)
N1 C2 1.332(8)
N1 C6 1.368(8)
C2 C3 1.393(10)
C3 C4 1.388(10)
C4 C5 1.387(9)
C4 C13 1.528(10)
C5 C6 1.378(9)
C6 C7 1.476(9)
C7 N12 1.338(8)
C7 C8 1.387(8)
C8 C9 1.383(10)
C9 C10 1.387(10)
C9 C17 1.535(9)
C10 C11 1.362(10)
C11 N12 1.344(9)
C13 C15 1.509(11)
C13 C16 1.530(11)
C13 C14 1.542(11)
C17 C20 1.509(13)
C17 C18 1.515(12)
C17 C19 1.552(11)
N31 C36 1.348(8)
N31 C32 1.352(8)
C32 C33 1.347(10)
C33 C34 1.403(10)
C34 C35 1.402(9)
C34 C43 1.524(10)
C35 C36 1.371(9)
C36 C37 1.490(9)
C37 N42 1.349(8)
C37 C38 1.380(9)
C38 C39 1.386(9)
C39 C40 1.387(10)
C39 C47 1.524(9)
C40 C41 1.366(9)
C41 N42 1.328(8)
C43 C46 1.525(11)
C43 C45 1.524(10)
C43 C44 1.545(11)
C47 C50 1.519(10)
C47 C48 1.535(11)
C47 C49 1.553(11)
O61 C63 1.245(9)
O62 C63 1.215(9)
C63 C64 1.552(12)
C64 F67 1.318(15)
C64 F66 1.316(13)
C64 F67 1.318(11)
C64 F66 1.317(11)
C64 F65 1.381(13)
C64 F65 1.399(12)
O71 C73 1.242(9)
O72 C73 1.217(9)
C73 C74 1.524(11)
C74 F76 1.245(12)
C74 F76 1.275(11)
C74 F77 1.309(12)
C74 F77 1.369(12)
C74 F75 1.423(11)
C74 F75 1.415(15)
C80 Cl82 1.693(11)
C80 Cl81 1.731(12)
C90 Cl92 1.697(10)
C90 Cl91 1.735(11)
